data_4515526
loop_
_publ_author_name
'Bagchi, Vivek'
'Kalra, Anshika'
'Das, Purak'
'Paraskevopoulou, Patrina'
'Gorla, Saidulu'
'Ai, Lin'
'Wang, Qiuwen'
'Mohapatra, Sudip'
'Choudhury, Amitava'
'Sun, Zhicheng'
'Cundari, Thomas R.'
'Stavropoulos, Pericles'

_publ_section_title
;
 Comparative Nitrene-Transfer Chemistry to Olefinic Substrates Mediated by
 a Library of Anionic Mn(II) Triphenylamido-Amine Reagents and M(II)
 Congeners (M = Fe, Co, Ni) Favoring Aromatic over Aliphatic Alkenes
;
_journal_issue 10
_journal_name_full 'ACS Catalysis'
_journal_page_first 9183
_journal_paper_doi 10.1021/acscatal.8b01941
_journal_volume 8
_journal_year 2018
_chemical_formula_sum 'C58 H71 K Mn N4 O4'
_chemical_formula_weight 982.23
_space_group_IT_number 14
_space_group_name_Hall '-P 2yn'
_space_group_name_H-M_alt 'P 1 21/n 1'
_symmetry_cell_setting monoclinic
_symmetry_space_group_name_Hall '-P 2yn'
_symmetry_space_group_name_H-M 'P 1 21/n 1'
_atom_sites_solution_hydrogens geom
_atom_sites_solution_primary direct
_atom_sites_solution_secondary difmap
_audit_creation_method SHELXL-97
_cell_angle_alpha 90.00
_cell_angle_beta 105.708(2)
_cell_angle_gamma 90.00
_cell_formula_units_Z 4
_cell_length_a 12.4818(15)
_cell_length_b 21.792(3)
_cell_length_c 20.039(2)
_cell_measurement_reflns_used 9877
_cell_measurement_temperature 130(2)
_cell_measurement_theta_max 28.29
_cell_measurement_theta_min 2.23
_cell_volume 5247.1(11)
_computing_cell_refinement 'Bruker SAINT (Bruker, 2008)'
_computing_data_collection 'Bruker SMART (Bruker, 2001)'
_computing_data_reduction 'Bruker SAINT'
_computing_molecular_graphics 'Bruker SHELXTL'
_computing_publication_material 'Bruker SHELXTL'
_computing_structure_refinement 'SHELXL-97 (Sheldrick, 2008)'
_computing_structure_solution 'SHELXS-97 (Sheldrick, 2008)'
_diffrn_ambient_temperature 130(2)
_diffrn_measured_fraction_theta_full 0.994
_diffrn_measured_fraction_theta_max 0.994
_diffrn_measurement_device_type 'Smart-Apex CCD area detector'
_diffrn_measurement_method 'phi and omega scans'
_diffrn_radiation_monochromator graphite
_diffrn_radiation_source 'fine-focus sealed tube'
_diffrn_radiation_type MoK\a
_diffrn_radiation_wavelength 0.71073
_diffrn_reflns_av_R_equivalents 0.0291
_diffrn_reflns_av_sigmaI/netI 0.0192
_diffrn_reflns_limit_h_max 14
_diffrn_reflns_limit_h_min -13
_diffrn_reflns_limit_k_max 25
_diffrn_reflns_limit_k_min -25
_diffrn_reflns_limit_l_max 23
_diffrn_reflns_limit_l_min -23
_diffrn_reflns_number 56641
_diffrn_reflns_theta_full 25.00
_diffrn_reflns_theta_max 25.00
_diffrn_reflns_theta_min 1.74
_exptl_absorpt_coefficient_mu 0.380
_exptl_absorpt_correction_T_max 0.9849
_exptl_absorpt_correction_T_min 0.9312
_exptl_absorpt_correction_type multi-scan
_exptl_absorpt_process_details '(SADABS; Bruker, 2008)'
_exptl_crystal_colour colorless
_exptl_crystal_density_diffrn 1.243
_exptl_crystal_density_method 'not measured'
_exptl_crystal_description rod
_exptl_crystal_F_000 2092
_exptl_crystal_size_max 0.19
_exptl_crystal_size_mid 0.19
_exptl_crystal_size_min 0.04
_refine_diff_density_max 0.943
_refine_diff_density_min -0.501
_refine_diff_density_rms 0.053
_refine_ls_extinction_method none
_refine_ls_goodness_of_fit_ref 1.053
_refine_ls_hydrogen_treatment constr
_refine_ls_matrix_type full
_refine_ls_number_parameters 619
_refine_ls_number_reflns 9192
_refine_ls_number_restraints 0
_refine_ls_restrained_S_all 1.053
_refine_ls_R_factor_all 0.0444
_refine_ls_R_factor_gt 0.0398
_refine_ls_shift/su_max 0.004
_refine_ls_shift/su_mean 0.000
_refine_ls_structure_factor_coef Fsqd
_refine_ls_weighting_details 'calc w=1/[\s^2^(Fo^2^)+(0.0584P)^2^+2.9315P] where P=(Fo^2^+2Fc^2^)/3'
_refine_ls_weighting_scheme calc
_refine_ls_wR_factor_gt 0.1028
_refine_ls_wR_factor_ref 0.1066
_reflns_number_gt 8249
_reflns_number_total 9192
_reflns_threshold_expression >2sigma(I)
_cod_data_source_file cs8b01941_si_016.cif
_cod_data_source_block 13L13Mn
_cod_depositor_comments
;
The following automatic conversions were performed:

data item '_exptl_absorpt_correction_type' value 'Multi-scan' was
changed to 'multi-scan' in accordance with the
/home/data/users/saulius/crontab/automatic-downloads/current/ACS/lib/dictionaries/cif_core.dic
dictionary named 'cif_core.dic' version 2.4.2 last updated on
2011-04-26.

data item '_symmetry_cell_setting' value 'Monoclinic' was changed to
'monoclinic' in accordance with the
/home/data/users/saulius/crontab/automatic-downloads/current/ACS/lib/dictionaries/cif_core.dic
dictionary named 'cif_core.dic' version 2.4.2 last updated on
2011-04-26.

Automatic conversion script
Id: cif_fix_values 6909 2019-04-08 15:41:33Z antanas 
;
_cod_original_cell_volume 5247.3(11)
_cod_original_sg_symbol_H-M 'P2(1)/n  '
_cod_database_code 4515526

loop_
_symmetry_equiv_pos_as_xyz
'x, y, z'
'-x+1/2, y+1/2, -z+1/2'
'-x, -y, -z'
'x-1/2, -y-1/2, z-1/2'

loop_
_atom_site_label
_atom_site_type_symbol
_atom_site_fract_x
_atom_site_fract_y
_atom_site_fract_z
_atom_site_U_iso_or_equiv
_atom_site_adp_type
_atom_site_occupancy
_atom_site_symmetry_multiplicity
_atom_site_calc_flag
_atom_site_refinement_flags
Mn1 Mn 0.47435(2) 0.242664(11) 0.578950(12) 0.01985(9) Uani 1 1 d .
K1 K 0.36593(4) 0.107184(19) 0.74070(2) 0.03600(12) Uani 1 1 d .
N1 N 0.50358(12) 0.25388(6) 0.69845(7) 0.0206(3) Uani 1 1 d .
N2 N 0.47160(12) 0.33844(6) 0.59390(7) 0.0233(3) Uani 1 1 d .
N3 N 0.33438(12) 0.19763(7) 0.59924(7) 0.0231(3) Uani 1 1 d .
N4 N 0.62208(12) 0.19338(6) 0.62087(7) 0.0230(3) Uani 1 1 d .
O1 O 0.44530(11) 0.23395(6) 0.46364(6) 0.0329(3) Uani 1 1 d .
O2 O 0.37990(14) 0.12084(8) 0.87545(8) 0.0502(4) Uani 1 1 d .
O3 O 0.42866(14) -0.01010(7) 0.73554(10) 0.0532(4) Uani 1 1 d .
O4 O 0.16847(14) 0.05559(9) 0.72692(12) 0.0718(6) Uani 1 1 d .
C1 C 0.56136(14) 0.31250(8) 0.71280(8) 0.0221(3) Uani 1 1 d .
C2 C 0.53650(14) 0.35600(8) 0.65766(9) 0.0227(3) Uani 1 1 d .
C3 C 0.58473(15) 0.41467(8) 0.67315(9) 0.0276(4) Uani 1 1 d .
H3 H 0.5669 0.4459 0.6389 0.033 Uiso 1 1 calc R
C4 C 0.65763(16) 0.42785(8) 0.73727(10) 0.0300(4) Uani 1 1 d .
H4 H 0.6893 0.4677 0.7457 0.036 Uiso 1 1 calc R
C5 C 0.68494(16) 0.38402(9) 0.78903(10) 0.0309(4) Uani 1 1 d .
H5 H 0.7366 0.3929 0.8323 0.037 Uiso 1 1 calc R
C6 C 0.63471(15) 0.32628(8) 0.77613(9) 0.0271(4) Uani 1 1 d .
H6 H 0.6513 0.2960 0.8115 0.032 Uiso 1 1 calc R
C7 C 0.42727(14) 0.38582(7) 0.54625(8) 0.0229(3) Uani 1 1 d .
C8 C 0.33242(15) 0.41844(8) 0.55198(9) 0.0263(4) Uani 1 1 d .
C9 C 0.28437(15) 0.46165(8) 0.50155(10) 0.0291(4) Uani 1 1 d .
H9 H 0.2196 0.4830 0.5047 0.035 Uiso 1 1 calc R
C10 C 0.32930(15) 0.47407(8) 0.44686(9) 0.0291(4) Uani 1 1 d .
H10 H 0.2947 0.5031 0.4124 0.035 Uiso 1 1 calc R
C11 C 0.42449(16) 0.44399(8) 0.44288(9) 0.0281(4) Uani 1 1 d .
H11 H 0.4560 0.4531 0.4059 0.034 Uiso 1 1 calc R
C12 C 0.47537(14) 0.40032(8) 0.49236(9) 0.0246(4) Uani 1 1 d .
C13 C 0.28653(17) 0.40738(9) 0.61317(10) 0.0334(4) Uani 1 1 d .
H13A H 0.3349 0.4270 0.6544 0.050 Uiso 1 1 calc R
H13B H 0.2833 0.3631 0.6212 0.050 Uiso 1 1 calc R
H13C H 0.2115 0.4248 0.6037 0.050 Uiso 1 1 calc R
C14 C 0.58363(16) 0.37131(9) 0.49041(10) 0.0328(4) Uani 1 1 d .
H14A H 0.6069 0.3877 0.4510 0.049 Uiso 1 1 calc R
H14B H 0.5740 0.3268 0.4855 0.049 Uiso 1 1 calc R
H14C H 0.6406 0.3806 0.5335 0.049 Uiso 1 1 calc R
C15 C 0.39150(14) 0.25344(7) 0.70725(9) 0.0216(3) Uani 1 1 d .
C16 C 0.30749(14) 0.22227(8) 0.65557(9) 0.0221(3) Uani 1 1 d .
C17 C 0.20225(15) 0.21714(8) 0.66908(9) 0.0265(4) Uani 1 1 d .
H17 H 0.1448 0.1949 0.6376 0.032 Uiso 1 1 calc R
C18 C 0.18048(16) 0.24370(9) 0.72698(10) 0.0305(4) Uani 1 1 d .
H18 H 0.1088 0.2392 0.7343 0.037 Uiso 1 1 calc R
C19 C 0.26172(16) 0.27683(9) 0.77445(10) 0.0315(4) Uani 1 1 d .
H19 H 0.2458 0.2960 0.8133 0.038 Uiso 1 1 calc R
C20 C 0.36703(15) 0.28120(8) 0.76362(9) 0.0262(4) Uani 1 1 d .
H20 H 0.4234 0.3037 0.7956 0.031 Uiso 1 1 calc R
C21 C 0.24753(14) 0.17132(8) 0.54584(9) 0.0239(4) Uani 1 1 d .
C22 C 0.24708(15) 0.10765(8) 0.53325(9) 0.0267(4) Uani 1 1 d .
C23 C 0.16639(16) 0.08288(9) 0.47714(10) 0.0328(4) Uani 1 1 d .
H23 H 0.1668 0.0401 0.4684 0.039 Uiso 1 1 calc R
C24 C 0.08622(16) 0.11933(10) 0.43423(10) 0.0348(4) Uani 1 1 d .
H24 H 0.0321 0.1018 0.3963 0.042 Uiso 1 1 calc R
C25 C 0.08564(15) 0.18158(9) 0.44716(9) 0.0320(4) Uani 1 1 d .
H25 H 0.0298 0.2066 0.4180 0.038 Uiso 1 1 calc R
C26 C 0.16491(14) 0.20854(8) 0.50188(9) 0.0271(4) Uani 1 1 d .
C27 C 0.33026(17) 0.06570(9) 0.57955(10) 0.0333(4) Uani 1 1 d .
H27A H 0.2952 0.0444 0.6113 0.050 Uiso 1 1 calc R
H27B H 0.3936 0.0898 0.6064 0.050 Uiso 1 1 calc R
H27C H 0.3562 0.0355 0.5512 0.050 Uiso 1 1 calc R
C28 C 0.16268(16) 0.27668(9) 0.51289(10) 0.0314(4) Uani 1 1 d .
H28A H 0.1225 0.2966 0.4695 0.047 Uiso 1 1 calc R
H28B H 0.2391 0.2924 0.5275 0.047 Uiso 1 1 calc R
H28C H 0.1250 0.2855 0.5488 0.047 Uiso 1 1 calc R
C29 C 0.57057(14) 0.20077(7) 0.72824(9) 0.0218(3) Uani 1 1 d .
C30 C 0.63281(13) 0.17245(8) 0.68652(9) 0.0223(3) Uani 1 1 d .
C31 C 0.70315(15) 0.12343(8) 0.71817(9) 0.0282(4) Uani 1 1 d .
H31 H 0.7476 0.1036 0.6929 0.034 Uiso 1 1 calc R
C32 C 0.70904(16) 0.10365(9) 0.78484(10) 0.0309(4) Uani 1 1 d .
H32 H 0.7572 0.0706 0.8041 0.037 Uiso 1 1 calc R
C33 C 0.64628(15) 0.13101(8) 0.82389(9) 0.0290(4) Uani 1 1 d .
H33 H 0.6496 0.1167 0.8692 0.035 Uiso 1 1 calc R
C34 C 0.57787(14) 0.18024(8) 0.79491(9) 0.0249(4) Uani 1 1 d .
H34 H 0.5354 0.2001 0.8214 0.030 Uiso 1 1 calc R
C35 C 0.70136(14) 0.17312(8) 0.58657(9) 0.0251(4) Uani 1 1 d .
C36 C 0.79675(15) 0.20928(9) 0.59158(10) 0.0302(4) Uani 1 1 d .
C37 C 0.87074(17) 0.19208(10) 0.55378(12) 0.0405(5) Uani 1 1 d .
H37 H 0.9355 0.2161 0.5571 0.049 Uiso 1 1 calc R
C38 C 0.85158(19) 0.14067(10) 0.51158(13) 0.0460(6) Uani 1 1 d .
H38 H 0.9020 0.1302 0.4854 0.055 Uiso 1 1 calc R
C39 C 0.75929(19) 0.10485(10) 0.50774(12) 0.0431(5) Uani 1 1 d .
H39 H 0.7466 0.0695 0.4789 0.052 Uiso 1 1 calc R
C40 C 0.68402(16) 0.11980(9) 0.54571(11) 0.0329(4) Uani 1 1 d .
C41 C 0.81749(18) 0.26475(10) 0.63791(11) 0.0407(5) Uani 1 1 d .
H41A H 0.8870 0.2845 0.6358 0.061 Uiso 1 1 calc R
H41B H 0.8233 0.2522 0.6857 0.061 Uiso 1 1 calc R
H41C H 0.7557 0.2937 0.6224 0.061 Uiso 1 1 calc R
C42 C 0.5848(2) 0.07968(10) 0.54242(13) 0.0468(6) Uani 1 1 d .
H42A H 0.5802 0.0477 0.5074 0.070 Uiso 1 1 calc R
H42B H 0.5170 0.1046 0.5300 0.070 Uiso 1 1 calc R
H42C H 0.5926 0.0606 0.5877 0.070 Uiso 1 1 calc R
C43 C 0.5087(4) 0.20301(19) 0.42445(13) 0.1023(16) Uani 1 1 d .
H43A H 0.4990 0.1581 0.4271 0.123 Uiso 1 1 calc R
H43B H 0.5887 0.2128 0.4431 0.123 Uiso 1 1 calc R
C44 C 0.4684(3) 0.2239(2) 0.35200(15) 0.1097(17) Uani 1 1 d .
H44A H 0.5311 0.2400 0.3358 0.132 Uiso 1 1 calc R
H44B H 0.4344 0.1892 0.3217 0.132 Uiso 1 1 calc R
C45 C 0.3881(2) 0.27076(14) 0.34933(12) 0.0537(6) Uani 1 1 d .
H45A H 0.3239 0.2656 0.3081 0.064 Uiso 1 1 calc R
H45B H 0.4212 0.3118 0.3474 0.064 Uiso 1 1 calc R
C46 C 0.35239(17) 0.26365(10) 0.41477(10) 0.0360(4) Uani 1 1 d .
H46A H 0.3369 0.3042 0.4325 0.043 Uiso 1 1 calc R
H46B H 0.2845 0.2381 0.4064 0.043 Uiso 1 1 calc R
C47 C 0.4204(2) 0.06588(11) 0.91223(12) 0.0547(6) Uani 1 1 d .
H47A H 0.4794 0.0473 0.8943 0.066 Uiso 1 1 calc R
H47B H 0.3594 0.0357 0.9074 0.066 Uiso 1 1 calc R
C48 C 0.4661(2) 0.08432(10) 0.98654(12) 0.0458(5) Uani 1 1 d .
H48A H 0.5437 0.0991 0.9958 0.055 Uiso 1 1 calc R
H48B H 0.4633 0.0498 1.0182 0.055 Uiso 1 1 calc R
C49 C 0.3886(2) 0.13535(12) 0.99382(12) 0.0502(6) Uani 1 1 d .
H49A H 0.4274 0.1656 1.0290 0.060 Uiso 1 1 calc R
H49B H 0.3235 0.1190 1.0073 0.060 Uiso 1 1 calc R
C50 C 0.3532(2) 0.16421(11) 0.92261(12) 0.0481(5) Uani 1 1 d .
H50A H 0.2723 0.1728 0.9093 0.058 Uiso 1 1 calc R
H50B H 0.3936 0.2032 0.9221 0.058 Uiso 1 1 calc R
C51 C 0.1122(2) 0.07389(15) 0.77698(16) 0.0634(7) Uani 1 1 d .
H51A H 0.1460 0.1116 0.8013 0.076 Uiso 1 1 calc R
H51B H 0.1161 0.0410 0.8117 0.076 Uiso 1 1 calc R
C52 C -0.0051(2) 0.08533(14) 0.73721(15) 0.0623(7) Uani 1 1 d .
H52A H -0.0569 0.0746 0.7651 0.075 Uiso 1 1 calc R
H52B H -0.0163 0.1290 0.7232 0.075 Uiso 1 1 calc R
C53 C -0.0230(2) 0.04510(15) 0.67571(15) 0.0659(7) Uani 1 1 d .
H53A H -0.0505 0.0043 0.6851 0.079 Uiso 1 1 calc R
H53B H -0.0775 0.0635 0.6354 0.079 Uiso 1 1 calc R
C54 C 0.0860(3) 0.0400(2) 0.6629(2) 0.1109(16) Uani 1 1 d .
H54A H 0.0981 -0.0023 0.6486 0.133 Uiso 1 1 calc R
H54B H 0.0914 0.0685 0.6255 0.133 Uiso 1 1 calc R
C55 C 0.5337(2) -0.03412(13) 0.73194(18) 0.0676(8) Uani 1 1 d .
H55A H 0.5884 -0.0007 0.7346 0.081 Uiso 1 1 calc R
H55B H 0.5258 -0.0573 0.6884 0.081 Uiso 1 1 calc R
C56 C 0.5689(2) -0.07590(14) 0.79391(18) 0.0696(8) Uani 1 1 d .
H56A H 0.6159 -0.1099 0.7851 0.084 Uiso 1 1 calc R
H56B H 0.6106 -0.0530 0.8355 0.084 Uiso 1 1 calc R
C57 C 0.4605(2) -0.09969(12) 0.80273(14) 0.0529(6) Uani 1 1 d .
H57A H 0.4570 -0.0945 0.8512 0.063 Uiso 1 1 calc R
H57B H 0.4510 -0.1437 0.7903 0.063 Uiso 1 1 calc R
C58 C 0.37199(19) -0.06121(11) 0.75352(14) 0.0496(6) Uani 1 1 d .
H58A H 0.3347 -0.0851 0.7117 0.059 Uiso 1 1 calc R
H58B H 0.3152 -0.0475 0.7765 0.059 Uiso 1 1 calc R

loop_
_atom_site_aniso_label
_atom_site_aniso_U_11
_atom_site_aniso_U_22
_atom_site_aniso_U_33
_atom_site_aniso_U_23
_atom_site_aniso_U_13
_atom_site_aniso_U_12
Mn1 0.02089(15) 0.01917(14) 0.01971(14) 0.00035(9) 0.00590(10) 0.00146(9)
K1 0.0357(2) 0.0299(2) 0.0402(2) 0.00803(17) 0.00654(18) -0.00187(17)
N1 0.0206(7) 0.0188(7) 0.0227(7) 0.0012(5) 0.0062(6) 0.0015(5)
N2 0.0287(8) 0.0193(7) 0.0216(7) 0.0016(5) 0.0061(6) 0.0015(6)
N3 0.0223(7) 0.0228(7) 0.0249(7) -0.0025(6) 0.0078(6) -0.0001(6)
N4 0.0228(7) 0.0235(7) 0.0240(7) 0.0016(6) 0.0086(6) 0.0036(6)
O1 0.0395(8) 0.0351(7) 0.0229(6) -0.0018(5) 0.0064(6) 0.0011(6)
O2 0.0596(10) 0.0513(9) 0.0438(9) 0.0121(7) 0.0210(8) 0.0058(8)
O3 0.0514(9) 0.0352(8) 0.0775(12) 0.0145(8) 0.0253(9) 0.0035(7)
O4 0.0312(9) 0.0637(12) 0.1220(17) -0.0282(11) 0.0235(10) -0.0076(8)
C1 0.0229(8) 0.0207(8) 0.0242(8) -0.0016(6) 0.0088(7) 0.0003(6)
C2 0.0228(8) 0.0231(8) 0.0245(9) -0.0003(7) 0.0102(7) 0.0015(7)
C3 0.0326(10) 0.0233(9) 0.0281(9) 0.0019(7) 0.0106(8) -0.0011(7)
C4 0.0325(10) 0.0247(9) 0.0337(10) -0.0042(7) 0.0106(8) -0.0066(7)
C5 0.0301(10) 0.0342(10) 0.0262(9) -0.0038(7) 0.0039(8) -0.0054(8)
C6 0.0286(9) 0.0280(9) 0.0240(9) 0.0019(7) 0.0061(7) 0.0006(7)
C7 0.0278(9) 0.0177(8) 0.0216(8) -0.0006(6) 0.0038(7) -0.0008(7)
C8 0.0303(9) 0.0204(8) 0.0282(9) -0.0009(7) 0.0076(7) -0.0003(7)
C9 0.0279(9) 0.0217(9) 0.0349(10) -0.0004(7) 0.0038(8) 0.0023(7)
C10 0.0337(10) 0.0220(9) 0.0262(9) 0.0038(7) -0.0009(7) -0.0015(7)
C11 0.0351(10) 0.0254(9) 0.0223(9) 0.0014(7) 0.0050(7) -0.0052(7)
C12 0.0270(9) 0.0205(8) 0.0252(9) -0.0007(7) 0.0054(7) -0.0031(7)
C13 0.0369(10) 0.0306(10) 0.0360(10) 0.0005(8) 0.0155(8) 0.0047(8)
C14 0.0338(10) 0.0319(10) 0.0358(10) 0.0043(8) 0.0148(8) 0.0002(8)
C15 0.0233(9) 0.0200(8) 0.0219(8) 0.0043(6) 0.0066(7) 0.0035(6)
C16 0.0240(8) 0.0187(8) 0.0243(8) 0.0042(6) 0.0077(7) 0.0031(6)
C17 0.0244(9) 0.0265(9) 0.0290(9) 0.0020(7) 0.0077(7) 0.0007(7)
C18 0.0270(10) 0.0346(10) 0.0337(10) 0.0054(8) 0.0146(8) 0.0053(8)
C19 0.0351(10) 0.0353(10) 0.0274(9) 0.0001(8) 0.0141(8) 0.0076(8)
C20 0.0302(9) 0.0254(9) 0.0230(8) 0.0015(7) 0.0072(7) 0.0034(7)
C21 0.0222(8) 0.0273(9) 0.0248(8) -0.0008(7) 0.0106(7) -0.0028(7)
C22 0.0272(9) 0.0288(9) 0.0281(9) -0.0019(7) 0.0142(7) -0.0033(7)
C23 0.0367(10) 0.0308(10) 0.0342(10) -0.0096(8) 0.0153(8) -0.0082(8)
C24 0.0297(10) 0.0480(12) 0.0273(10) -0.0093(8) 0.0086(8) -0.0107(9)
C25 0.0251(9) 0.0446(11) 0.0269(9) 0.0027(8) 0.0080(7) -0.0003(8)
C26 0.0235(9) 0.0330(10) 0.0269(9) 0.0008(7) 0.0102(7) -0.0014(7)
C27 0.0368(11) 0.0261(10) 0.0393(11) -0.0023(8) 0.0140(9) -0.0001(8)
C28 0.0279(10) 0.0318(10) 0.0336(10) 0.0041(8) 0.0066(8) 0.0040(8)
C29 0.0211(8) 0.0189(8) 0.0238(8) 0.0014(6) 0.0035(7) 0.0000(6)
C30 0.0193(8) 0.0210(8) 0.0256(8) 0.0010(7) 0.0043(7) -0.0017(6)
C31 0.0272(9) 0.0265(9) 0.0316(9) 0.0030(7) 0.0090(7) 0.0053(7)
C32 0.0302(10) 0.0274(9) 0.0330(10) 0.0078(8) 0.0049(8) 0.0075(8)
C33 0.0316(10) 0.0294(10) 0.0249(9) 0.0071(7) 0.0059(7) 0.0023(8)
C34 0.0251(9) 0.0253(9) 0.0239(9) 0.0009(7) 0.0061(7) -0.0002(7)
C35 0.0244(9) 0.0254(9) 0.0273(9) 0.0059(7) 0.0100(7) 0.0063(7)
C36 0.0261(9) 0.0319(10) 0.0330(10) 0.0069(8) 0.0086(8) 0.0016(8)
C37 0.0294(10) 0.0442(12) 0.0531(13) 0.0126(10) 0.0202(9) 0.0002(9)
C38 0.0481(13) 0.0413(12) 0.0622(14) 0.0078(10) 0.0384(11) 0.0121(10)
C39 0.0549(13) 0.0299(11) 0.0559(13) -0.0032(9) 0.0349(11) 0.0050(9)
C40 0.0364(10) 0.0265(9) 0.0418(11) 0.0000(8) 0.0207(9) 0.0022(8)
C41 0.0369(11) 0.0461(12) 0.0385(11) -0.0017(9) 0.0089(9) -0.0134(9)
C42 0.0559(14) 0.0341(11) 0.0609(14) -0.0162(10) 0.0337(12) -0.0124(10)
C43 0.157(4) 0.118(3) 0.0313(13) 0.0064(15) 0.0253(17) 0.099(3)
C44 0.115(3) 0.187(4) 0.0367(15) 0.029(2) 0.0383(17) 0.095(3)
C45 0.0417(13) 0.0893(19) 0.0308(11) 0.0152(12) 0.0112(10) 0.0076(12)
C46 0.0304(10) 0.0506(12) 0.0252(9) -0.0026(8) 0.0042(8) -0.0025(9)
C47 0.0810(18) 0.0392(13) 0.0478(13) 0.0055(10) 0.0239(13) -0.0068(12)
C48 0.0526(14) 0.0355(11) 0.0476(13) 0.0041(9) 0.0107(10) -0.0063(10)
C49 0.0421(12) 0.0619(15) 0.0479(13) -0.0018(11) 0.0146(10) -0.0009(11)
C50 0.0440(13) 0.0456(13) 0.0557(14) 0.0032(11) 0.0149(11) -0.0003(10)
C51 0.0388(13) 0.0746(19) 0.0743(18) 0.0022(15) 0.0111(13) -0.0005(12)
C52 0.0348(13) 0.0727(18) 0.0780(19) -0.0069(15) 0.0127(12) 0.0000(12)
C53 0.0521(15) 0.088(2) 0.0573(16) 0.0021(14) 0.0135(13) -0.0132(14)
C54 0.060(2) 0.139(4) 0.142(4) -0.083(3) 0.043(2) -0.036(2)
C55 0.0583(16) 0.0505(15) 0.108(2) 0.0167(15) 0.0473(16) 0.0017(12)
C56 0.0457(15) 0.0637(18) 0.099(2) 0.0126(16) 0.0197(15) 0.0060(13)
C57 0.0491(14) 0.0493(14) 0.0608(15) 0.0145(11) 0.0157(12) 0.0024(11)
C58 0.0402(12) 0.0434(13) 0.0646(15) 0.0126(11) 0.0132(11) -0.0044(10)

loop_
_atom_type_symbol
_atom_type_description
_atom_type_scat_dispersion_real
_atom_type_scat_dispersion_imag
_atom_type_scat_source
C C 0.0033 0.0016 'International Tables Vol C Tables 4.2.6.8 and 6.1.1.4'
H H 0.0000 0.0000 'International Tables Vol C Tables 4.2.6.8 and 6.1.1.4'
N N 0.0061 0.0033 'International Tables Vol C Tables 4.2.6.8 and 6.1.1.4'
O O 0.0106 0.0060 'International Tables Vol C Tables 4.2.6.8 and 6.1.1.4'
Mn Mn 0.3368 0.7283 'International Tables Vol C Tables 4.2.6.8 and 6.1.1.4'
K K 0.2009 0.2494 'International Tables Vol C Tables 4.2.6.8 and 6.1.1.4'

loop_
_geom_angle_atom_site_label_1
_geom_angle_atom_site_label_2
_geom_angle_atom_site_label_3
_geom_angle
N4 Mn1 N2 119.65(6)
N4 Mn1 N3 111.30(6)
N2 Mn1 N3 112.44(6)
N4 Mn1 O1 104.33(5)
N2 Mn1 O1 103.02(5)
N3 Mn1 O1 104.13(5)
N4 Mn1 N1 76.54(5)
N2 Mn1 N1 75.81(5)
N3 Mn1 N1 76.22(5)
O1 Mn1 N1 178.81(5)
O4 K1 O2 87.54(6)
O4 K1 O3 82.24(6)
O2 K1 O3 101.83(5)
O4 K1 C16 102.61(6)
O2 K1 C16 114.78(5)
O3 K1 C16 143.16(5)
O4 K1 C34 163.14(6)
O2 K1 C34 76.55(5)
O3 K1 C34 106.21(5)
C16 K1 C34 79.59(5)
O4 K1 C17 79.04(6)
O2 K1 C17 103.12(5)
O3 K1 C17 147.93(5)
C16 K1 C17 25.97(5)
C34 K1 C17 98.97(5)
O4 K1 C15 121.85(6)
O2 K1 C15 96.57(5)
O3 K1 C15 150.39(5)
C16 K1 C15 25.75(4)
C34 K1 C15 55.94(5)
C17 K1 C15 43.44(4)
O4 K1 C29 163.93(6)
O2 K1 C29 99.55(5)
O3 K1 C29 110.04(5)
C16 K1 C29 61.33(4)
C34 K1 C29 24.64(4)
C17 K1 C29 85.29(4)
C15 K1 C29 43.35(4)
O4 K1 N3 105.37(6)
O2 K1 N3 137.83(5)
O3 K1 N3 119.41(5)
C16 K1 N3 23.83(4)
C34 K1 N3 83.49(4)
C17 K1 N3 43.83(4)
C15 K1 N3 42.40(4)
C29 K1 N3 59.91(4)
O4 K1 C47 85.41(7)
O2 K1 C47 22.89(6)
O3 K1 C47 78.95(6)
C16 K1 C47 137.46(5)
C34 K1 C47 82.05(6)
C17 K1 C47 124.74(6)
C15 K1 C47 116.96(5)
C29 K1 C47 106.69(6)
N3 K1 C47 159.35(5)
O4 K1 C33 153.77(6)
O2 K1 C33 73.61(5)
O3 K1 C33 83.95(5)
C16 K1 C33 101.83(5)
C34 K1 C33 23.44(4)
C17 K1 C33 122.40(5)
C15 K1 C33 79.21(4)
C29 K1 C33 41.68(4)
N3 K1 C33 100.83(4)
C47 K1 C33 70.08(6)
O4 K1 C51 21.57(7)
O2 K1 C51 68.28(6)
O3 K1 C51 95.75(6)
C16 K1 C51 101.29(6)
C34 K1 C51 141.64(6)
C17 K1 C51 75.36(6)
C15 K1 C51 112.64(6)
C29 K1 C51 153.51(6)
N3 K1 C51 112.74(6)
C47 K1 C51 71.60(7)
C33 K1 C51 141.00(6)
C15 N1 C1 114.98(13)
C15 N1 C29 114.11(13)
C1 N1 C29 114.64(13)
C15 N1 Mn1 103.59(10)
C1 N1 Mn1 103.04(10)
C29 N1 Mn1 104.46(10)
C2 N2 C7 116.79(14)
C2 N2 Mn1 112.37(11)
C7 N2 Mn1 130.17(11)
C16 N3 C21 118.09(14)
C16 N3 Mn1 111.82(11)
C21 N3 Mn1 122.56(11)
C16 N3 K1 62.47(9)
C21 N3 K1 106.71(10)
Mn1 N3 K1 120.72(5)
C30 N4 C35 117.61(14)
C30 N4 Mn1 113.74(11)
C35 N4 Mn1 128.06(11)
C43 O1 C46 107.47(16)
C43 O1 Mn1 130.31(14)
C46 O1 Mn1 122.20(11)
C47 O2 C50 108.99(17)
C47 O2 K1 110.22(13)
C50 O2 K1 140.64(13)
C58 O3 C55 104.61(18)
C58 O3 K1 124.60(14)
C55 O3 K1 129.13(14)
C51 O4 C54 108.6(2)
C51 O4 K1 115.35(15)
C54 O4 K1 127.4(2)
C6 C1 C2 121.24(16)
C6 C1 N1 122.77(15)
C2 C1 N1 115.98(14)
N2 C2 C3 124.58(15)
N2 C2 C1 119.17(15)
C3 C2 C1 116.22(15)
C4 C3 C2 121.62(17)
C4 C3 H3 119.2
C2 C3 H3 119.2
C5 C4 C3 121.18(17)
C5 C4 H4 119.4
C3 C4 H4 119.4
C4 C5 C6 118.41(17)
C4 C5 H5 120.8
C6 C5 H5 120.8
C1 C6 C5 121.18(17)
C1 C6 H6 119.4
C5 C6 H6 119.4
C12 C7 C8 119.41(15)
C12 C7 N2 120.83(15)
C8 C7 N2 119.75(15)
C9 C8 C7 119.15(16)
C9 C8 C13 121.00(16)
C7 C8 C13 119.83(16)
C10 C9 C8 121.26(17)
C10 C9 H9 119.4
C8 C9 H9 119.4
C11 C10 C9 119.52(16)
C11 C10 H10 120.2
C9 C10 H10 120.2
C10 C11 C12 121.08(17)
C10 C11 H11 119.5
C12 C11 H11 119.5
C11 C12 C7 119.45(16)
C11 C12 C14 120.51(16)
C7 C12 C14 119.97(16)
C8 C13 H13A 109.5
C8 C13 H13B 109.5
H13A C13 H13B 109.5
C8 C13 H13C 109.5
H13A C13 H13C 109.5
H13B C13 H13C 109.5
C12 C14 H14A 109.5
C12 C14 H14B 109.5
H14A C14 H14B 109.5
C12 C14 H14C 109.5
H14A C14 H14C 109.5
H14B C14 H14C 109.5
C20 C15 C16 121.14(16)
C20 C15 N1 121.77(16)
C16 C15 N1 117.08(14)
C20 C15 K1 101.64(11)
C16 C15 K1 66.10(9)
N1 C15 K1 100.39(9)
N3 C16 C17 124.97(16)
N3 C16 C15 119.16(15)
C17 C16 C15 115.81(15)
N3 C16 K1 93.70(10)
C17 C16 K1 85.46(10)
C15 C16 K1 88.15(10)
C18 C17 C16 121.92(17)
C18 C17 K1 100.47(11)
C16 C17 K1 68.58(9)
C18 C17 H17 119.0
C16 C17 H17 119.0
K1 C17 H17 100.9
C17 C18 C19 121.14(17)
C17 C18 H18 119.4
C19 C18 H18 119.4
C18 C19 C20 118.26(17)
C18 C19 H19 120.9
C20 C19 H19 120.9
C15 C20 C19 121.52(17)
C15 C20 H20 119.2
C19 C20 H20 119.2
C22 C21 C26 119.03(16)
C22 C21 N3 119.79(16)
C26 C21 N3 121.05(15)
C23 C22 C21 119.39(17)
C23 C22 C27 119.26(17)
C21 C22 C27 121.35(16)
C24 C23 C22 121.43(18)
C24 C23 H23 119.3
C22 C23 H23 119.3
C23 C24 C25 119.20(17)
C23 C24 H24 120.4
C25 C24 H24 120.4
C24 C25 C26 121.56(18)
C24 C25 H25 119.2
C26 C25 H25 119.2
C25 C26 C21 119.38(17)
C25 C26 C28 119.68(17)
C21 C26 C28 120.93(16)
C22 C27 H27A 109.5
C22 C27 H27B 109.5
H27A C27 H27B 109.5
C22 C27 H27C 109.5
H27A C27 H27C 109.5
H27B C27 H27C 109.5
C26 C28 H28A 109.5
C26 C28 H28B 109.5
H28A C28 H28B 109.5
C26 C28 H28C 109.5
H28A C28 H28C 109.5
H28B C28 H28C 109.5
C34 C29 C30 121.35(15)
C34 C29 N1 122.06(15)
C30 C29 N1 116.53(14)
C34 C29 K1 65.31(9)
C30 C29 K1 109.23(10)
N1 C29 K1 98.64(9)
N4 C30 C31 124.76(16)
N4 C30 C29 119.57(15)
C31 C30 C29 115.67(15)
C32 C31 C30 121.99(17)
C32 C31 H31 119.0
C30 C31 H31 119.0
C33 C32 C31 121.37(17)
C33 C32 H32 119.3
C31 C32 H32 119.3
C32 C33 C34 118.18(16)
C32 C33 K1 108.32(12)
C34 C33 K1 59.56(10)
C32 C33 H33 120.9
C34 C33 H33 120.9
K1 C33 H33 100.8
C29 C34 C33 121.42(16)
C29 C34 K1 90.05(10)
C33 C34 K1 97.00(11)
C29 C34 H34 119.3
C33 C34 H34 119.3
K1 C34 H34 82.8
C40 C35 C36 119.90(16)
C40 C35 N4 121.47(16)
C36 C35 N4 118.56(16)
C37 C36 C35 118.82(18)
C37 C36 C41 121.52(18)
C35 C36 C41 119.66(17)
C38 C37 C36 121.25(19)
C38 C37 H37 119.4
C36 C37 H37 119.4
C39 C38 C37 119.76(19)
C39 C38 H38 120.1
C37 C38 H38 120.1
C38 C39 C40 120.9(2)
C38 C39 H39 119.6
C40 C39 H39 119.6
C39 C40 C35 119.33(18)
C39 C40 C42 120.51(18)
C35 C40 C42 120.16(17)
C36 C41 H41A 109.5
C36 C41 H41B 109.5
H41A C41 H41B 109.5
C36 C41 H41C 109.5
H41A C41 H41C 109.5
H41B C41 H41C 109.5
C40 C42 H42A 109.5
C40 C42 H42B 109.5
H42A C42 H42B 109.5
C40 C42 H42C 109.5
H42A C42 H42C 109.5
H42B C42 H42C 109.5
O1 C43 C44 107.7(2)
O1 C43 H43A 110.2
C44 C43 H43A 110.2
O1 C43 H43B 110.2
C44 C43 H43B 110.2
H43A C43 H43B 108.5
C45 C44 C43 107.9(2)
C45 C44 H44A 110.1
C43 C44 H44A 110.1
C45 C44 H44B 110.1
C43 C44 H44B 110.1
H44A C44 H44B 108.4
C44 C45 C46 105.4(2)
C44 C45 H45A 110.7
C46 C45 H45A 110.7
C44 C45 H45B 110.7
C46 C45 H45B 110.7
H45A C45 H45B 108.8
O1 C46 C45 105.26(17)
O1 C46 H46A 110.7
C45 C46 H46A 110.7
O1 C46 H46B 110.7
C45 C46 H46B 110.7
H46A C46 H46B 108.8
O2 C47 C48 105.96(19)
O2 C47 K1 46.89(10)
C48 C47 K1 147.41(15)
O2 C47 H47A 110.5
C48 C47 H47A 110.5
K1 C47 H47A 73.1
O2 C47 H47B 110.5
C48 C47 H47B 110.5
K1 C47 H47B 97.9
H47A C47 H47B 108.7
C47 C48 C49 102.3(2)
C47 C48 H48A 111.3
C49 C48 H48A 111.3
C47 C48 H48B 111.3
C49 C48 H48B 111.3
H48A C48 H48B 109.2
C48 C49 C50 104.27(19)
C48 C49 H49A 110.9
C50 C49 H49A 110.9
C48 C49 H49B 110.9
C50 C49 H49B 110.9
H49A C49 H49B 108.9
O2 C50 C49 106.65(19)
O2 C50 H50A 110.4
C49 C50 H50A 110.4
O2 C50 H50B 110.4
C49 C50 H50B 110.4
H50A C50 H50B 108.6
O4 C51 C52 105.7(2)
O4 C51 K1 43.08(11)
C52 C51 K1 131.8(2)
O4 C51 H51A 110.6
C52 C51 H51A 110.6
K1 C51 H51A 69.0
O4 C51 H51B 110.6
C52 C51 H51B 110.6
K1 C51 H51B 114.8
H51A C51 H51B 108.7
C53 C52 C51 104.6(2)
C53 C52 H52A 110.8
C51 C52 H52A 110.8
C53 C52 H52B 110.8
C51 C52 H52B 110.8
H52A C52 H52B 108.9
C54 C53 C52 104.8(2)
C54 C53 H53A 110.8
C52 C53 H53A 110.8
C54 C53 H53B 110.8
C52 C53 H53B 110.8
H53A C53 H53B 108.9
O4 C54 C53 107.5(3)
O4 C54 H54A 110.2
C53 C54 H54A 110.2
O4 C54 H54B 110.2
C53 C54 H54B 110.2
H54A C54 H54B 108.5
O3 C55 C56 104.3(2)
O3 C55 H55A 110.9
C56 C55 H55A 110.9
O3 C55 H55B 110.9
C56 C55 H55B 110.9
H55A C55 H55B 108.9
C57 C56 C55 103.5(2)
C57 C56 H56A 111.1
C55 C56 H56A 111.1
C57 C56 H56B 111.1
C55 C56 H56B 111.1
H56A C56 H56B 109.0
C56 C57 C58 104.7(2)
C56 C57 H57A 110.8
C58 C57 H57A 110.8
C56 C57 H57B 110.8
C58 C57 H57B 110.8
H57A C57 H57B 108.9
O3 C58 C57 105.88(19)
O3 C58 H58A 110.6
C57 C58 H58A 110.6
O3 C58 H58B 110.6
C57 C58 H58B 110.6
H58A C58 H58B 108.7

loop_
_geom_bond_atom_site_label_1
_geom_bond_atom_site_label_2
_geom_bond_distance
Mn1 N4 2.1024(14)
Mn1 N2 2.1102(14)
Mn1 N3 2.1367(14)
Mn1 O1 2.2481(13)
Mn1 N1 2.3356(14)
K1 O4 2.6545(18)
K1 O2 2.6750(17)
K1 O3 2.6833(17)
K1 C16 3.0098(17)
K1 C34 3.0260(18)
K1 C17 3.2230(18)
K1 C15 3.2903(17)
K1 C29 3.3305(17)
K1 N3 3.3870(15)
K1 C47 3.438(2)
K1 C33 3.4836(19)
K1 C51 3.512(3)
N1 C15 1.457(2)
N1 C1 1.457(2)
N1 C29 1.458(2)
N2 C2 1.369(2)
N2 C7 1.414(2)
N3 C16 1.371(2)
N3 C21 1.421(2)
N4 C30 1.364(2)
N4 C35 1.419(2)
O1 C43 1.426(3)
O1 C46 1.452(2)
O2 C47 1.425(3)
O2 C50 1.438(3)
O3 C58 1.417(3)
O3 C55 1.431(3)
O4 C51 1.429(4)
O4 C54 1.451(4)
C1 C6 1.382(2)
C1 C2 1.425(2)
C2 C3 1.412(2)
C3 C4 1.389(3)
C3 H3 0.9500
C4 C5 1.383(3)
C4 H4 0.9500
C5 C6 1.398(3)
C5 H5 0.9500
C6 H6 0.9500
C7 C12 1.406(2)
C7 C8 1.412(3)
C8 C9 1.393(3)
C8 C13 1.507(3)
C9 C10 1.386(3)
C9 H9 0.9500
C10 C11 1.378(3)
C10 H10 0.9500
C11 C12 1.397(2)
C11 H11 0.9500
C12 C14 1.502(3)
C13 H13A 0.9800
C13 H13B 0.9800
C13 H13C 0.9800
C14 H14A 0.9800
C14 H14B 0.9800
C14 H14C 0.9800
C15 C20 1.386(2)
C15 C16 1.430(2)
C16 C17 1.416(2)
C17 C18 1.388(3)
C17 H17 0.9500
C18 C19 1.390(3)
C18 H18 0.9500
C19 C20 1.392(3)
C19 H19 0.9500
C20 H20 0.9500
C21 C22 1.410(3)
C21 C26 1.416(3)
C22 C23 1.399(3)
C22 C27 1.501(3)
C23 C24 1.380(3)
C23 H23 0.9500
C24 C25 1.382(3)
C24 H24 0.9500
C25 C26 1.392(3)
C25 H25 0.9500
C26 C28 1.503(3)
C27 H27A 0.9800
C27 H27B 0.9800
C27 H27C 0.9800
C28 H28A 0.9800
C28 H28B 0.9800
C28 H28C 0.9800
C29 C34 1.389(2)
C29 C30 1.426(2)
C30 C31 1.419(2)
C31 C32 1.387(3)
C31 H31 0.9500
C32 C33 1.383(3)
C32 H32 0.9500
C33 C34 1.396(2)
C33 H33 0.9500
C34 H34 0.9500
C35 C40 1.404(3)
C35 C36 1.408(3)
C36 C37 1.395(3)
C36 C41 1.503(3)
C37 C38 1.385(3)
C37 H37 0.9500
C38 C39 1.376(3)
C38 H38 0.9500
C39 C40 1.398(3)
C39 H39 0.9500
C40 C42 1.503(3)
C41 H41A 0.9800
C41 H41B 0.9800
C41 H41C 0.9800
C42 H42A 0.9800
C42 H42B 0.9800
C42 H42C 0.9800
C43 C44 1.474(4)
C43 H43A 0.9900
C43 H43B 0.9900
C44 C45 1.422(4)
C44 H44A 0.9900
C44 H44B 0.9900
C45 C46 1.503(3)
C45 H45A 0.9900
C45 H45B 0.9900
C46 H46A 0.9900
C46 H46B 0.9900
C47 C48 1.498(3)
C47 H47A 0.9900
C47 H47B 0.9900
C48 C49 1.507(3)
C48 H48A 0.9900
C48 H48B 0.9900
C49 C50 1.512(3)
C49 H49A 0.9900
C49 H49B 0.9900
C50 H50A 0.9900
C50 H50B 0.9900
C51 C52 1.486(4)
C51 H51A 0.9900
C51 H51B 0.9900
C52 C53 1.479(4)
C52 H52A 0.9900
C52 H52B 0.9900
C53 C54 1.455(4)
C53 H53A 0.9900
C53 H53B 0.9900
C54 H54A 0.9900
C54 H54B 0.9900
C55 C56 1.506(4)
C55 H55A 0.9900
C55 H55B 0.9900
C56 C57 1.503(4)
C56 H56A 0.9900
C56 H56B 0.9900
C57 C58 1.519(3)
C57 H57A 0.9900
C57 H57B 0.9900
C58 H58A 0.9900
C58 H58B 0.9900

loop_
_geom_torsion_atom_site_label_1
_geom_torsion_atom_site_label_2
_geom_torsion_atom_site_label_3
_geom_torsion_atom_site_label_4
_geom_torsion
N4 Mn1 N1 C15 -144.56(10)
N2 Mn1 N1 C15 89.62(10)
N3 Mn1 N1 C15 -28.25(9)
O1 Mn1 N1 C15 79(2)
N4 Mn1 N1 C1 95.32(10)
N2 Mn1 N1 C1 -30.50(10)
N3 Mn1 N1 C1 -148.37(10)
O1 Mn1 N1 C1 -41(2)
N4 Mn1 N1 C29 -24.80(10)
N2 Mn1 N1 C29 -150.62(11)
N3 Mn1 N1 C29 91.52(10)
O1 Mn1 N1 C29 -161(2)
N4 Mn1 N2 C2 -35.81(13)
N3 Mn1 N2 C2 97.61(12)
O1 Mn1 N2 C2 -150.89(11)
N1 Mn1 N2 C2 29.34(11)
N4 Mn1 N2 C7 134.38(14)
N3 Mn1 N2 C7 -92.21(15)
O1 Mn1 N2 C7 19.30(15)
N1 Mn1 N2 C7 -160.47(16)
N4 Mn1 N3 C16 97.96(11)
N2 Mn1 N3 C16 -39.39(12)
O1 Mn1 N3 C16 -150.20(11)
N1 Mn1 N3 C16 28.63(11)
N4 Mn1 N3 C21 -113.01(13)
N2 Mn1 N3 C21 109.64(13)
O1 Mn1 N3 C21 -1.16(14)
N1 Mn1 N3 C21 177.66(14)
N4 Mn1 N3 K1 27.91(8)
N2 Mn1 N3 K1 -109.44(6)
O1 Mn1 N3 K1 139.75(6)
N1 Mn1 N3 K1 -41.42(6)
O4 K1 N3 C16 86.43(11)
O2 K1 N3 C16 -17.30(13)
O3 K1 N3 C16 176.10(10)
C34 K1 N3 C16 -78.94(10)
C17 K1 N3 C16 31.27(10)
C15 K1 N3 C16 -34.26(10)
C29 K1 N3 C16 -86.55(10)
C47 K1 N3 C16 -33.2(2)
C33 K1 N3 C16 -94.78(10)
C51 K1 N3 C16 64.95(11)
O4 K1 N3 C21 -27.02(11)
O2 K1 N3 C21 -130.75(11)
O3 K1 N3 C21 62.65(11)
C16 K1 N3 C21 -113.45(15)
C34 K1 N3 C21 167.61(10)
C17 K1 N3 C21 -82.18(11)
C15 K1 N3 C21 -147.71(12)
C29 K1 N3 C21 160.00(11)
C47 K1 N3 C21 -146.64(17)
C33 K1 N3 C21 151.77(10)
C51 K1 N3 C21 -48.50(12)
O4 K1 N3 Mn1 -173.32(7)
O2 K1 N3 Mn1 82.95(9)
O3 K1 N3 Mn1 -83.65(8)
C16 K1 N3 Mn1 100.25(12)
C34 K1 N3 Mn1 21.31(7)
C17 K1 N3 Mn1 131.52(9)
C15 K1 N3 Mn1 65.98(7)
C29 K1 N3 Mn1 13.70(6)
C47 K1 N3 Mn1 67.06(18)
C33 K1 N3 Mn1 5.47(7)
C51 K1 N3 Mn1 165.20(7)
N2 Mn1 N4 C30 89.70(12)
N3 Mn1 N4 C30 -44.20(13)
O1 Mn1 N4 C30 -155.92(11)
N1 Mn1 N4 C30 24.93(11)
N2 Mn1 N4 C35 -99.40(15)
N3 Mn1 N4 C35 126.71(14)
O1 Mn1 N4 C35 14.99(15)
N1 Mn1 N4 C35 -164.17(15)
N4 Mn1 O1 C43 0.0(3)
N2 Mn1 O1 C43 125.6(3)
N3 Mn1 O1 C43 -116.8(3)
N1 Mn1 O1 C43 136(2)
N4 Mn1 O1 C46 -177.82(13)
N2 Mn1 O1 C46 -52.15(14)
N3 Mn1 O1 C46 65.38(14)
N1 Mn1 O1 C46 -41(2)
O4 K1 O2 C47 84.02(16)
O3 K1 O2 C47 2.48(16)
C16 K1 O2 C47 -173.23(15)
C34 K1 O2 C47 -101.59(16)
C17 K1 O2 C47 162.16(15)
C15 K1 O2 C47 -154.20(15)
C29 K1 O2 C47 -110.49(15)
N3 K1 O2 C47 -165.63(14)
C33 K1 O2 C47 -77.52(15)
C51 K1 O2 C47 94.01(16)
O4 K1 O2 C50 -90.6(2)
O3 K1 O2 C50 -172.1(2)
C16 K1 O2 C50 12.2(2)
C34 K1 O2 C50 83.8(2)
C17 K1 O2 C50 -12.4(2)
C15 K1 O2 C50 31.2(2)
C29 K1 O2 C50 74.9(2)
N3 K1 O2 C50 19.8(3)
C47 K1 O2 C50 -174.6(3)
C33 K1 O2 C50 107.9(2)
C51 K1 O2 C50 -80.6(2)
O4 K1 O3 C58 -24.37(18)
O2 K1 O3 C58 61.46(18)
C16 K1 O3 C58 -125.06(17)
C34 K1 O3 C58 140.70(17)
C17 K1 O3 C58 -79.0(2)
C15 K1 O3 C58 -171.30(15)
C29 K1 O3 C58 166.33(17)
N3 K1 O3 C58 -127.69(17)
C47 K1 O3 C58 62.44(18)
C33 K1 O3 C58 133.27(18)
C51 K1 O3 C58 -7.51(19)
O4 K1 O3 C55 172.6(2)
O2 K1 O3 C55 -101.5(2)
C16 K1 O3 C55 71.9(2)
C34 K1 O3 C55 -22.3(2)
C17 K1 O3 C55 118.0(2)
C15 K1 O3 C55 25.7(3)
C29 K1 O3 C55 3.3(2)
N3 K1 O3 C55 69.3(2)
C47 K1 O3 C55 -100.6(2)
C33 K1 O3 C55 -29.7(2)
C51 K1 O3 C55 -170.5(2)
O2 K1 O4 C51 26.00(18)
O3 K1 O4 C51 128.29(19)
C16 K1 O4 C51 -88.85(19)
C34 K1 O4 C51 6.9(3)
C17 K1 O4 C51 -77.88(18)
C15 K1 O4 C51 -70.2(2)
C29 K1 O4 C51 -90.8(3)
N3 K1 O4 C51 -113.25(18)
C47 K1 O4 C51 48.84(19)
C33 K1 O4 C51 69.4(2)
O2 K1 O4 C54 169.9(3)
O3 K1 O4 C54 -87.8(3)
C16 K1 O4 C54 55.1(3)
C34 K1 O4 C54 150.8(3)
C17 K1 O4 C54 66.0(3)
C15 K1 O4 C54 73.7(3)
C29 K1 O4 C54 53.1(4)
N3 K1 O4 C54 30.6(3)
C47 K1 O4 C54 -167.3(3)
C33 K1 O4 C54 -146.7(3)
C51 K1 O4 C54 143.9(4)
C15 N1 C1 C6 96.10(19)
C29 N1 C1 C6 -39.1(2)
Mn1 N1 C1 C6 -151.94(14)
C15 N1 C1 C2 -82.85(18)
C29 N1 C1 C2 141.95(15)
Mn1 N1 C1 C2 29.10(16)
C7 N2 C2 C3 -16.8(2)
Mn1 N2 C2 C3 154.78(14)
C7 N2 C2 C1 165.15(15)
Mn1 N2 C2 C1 -23.25(18)
C6 C1 C2 N2 173.93(16)
N1 C1 C2 N2 -7.1(2)
C6 C1 C2 C3 -4.3(2)
N1 C1 C2 C3 174.71(14)
N2 C2 C3 C4 -174.29(17)
C1 C2 C3 C4 3.8(3)
C2 C3 C4 C5 -0.8(3)
C3 C4 C5 C6 -1.9(3)
C2 C1 C6 C5 1.8(3)
N1 C1 C6 C5 -177.15(16)
C4 C5 C6 C1 1.4(3)
C2 N2 C7 C12 101.68(18)
Mn1 N2 C7 C12 -68.1(2)
C2 N2 C7 C8 -79.4(2)
Mn1 N2 C7 C8 110.80(16)
C12 C7 C8 C9 4.0(2)
N2 C7 C8 C9 -174.96(15)
C12 C7 C8 C13 -174.39(16)
N2 C7 C8 C13 6.6(2)
C7 C8 C9 C10 -1.4(3)
C13 C8 C9 C10 176.97(17)
C8 C9 C10 C11 -1.2(3)
C9 C10 C11 C12 1.2(3)
C10 C11 C12 C7 1.4(3)
C10 C11 C12 C14 -175.44(17)
C8 C7 C12 C11 -4.0(2)
N2 C7 C12 C11 174.93(15)
C8 C7 C12 C14 172.87(16)
N2 C7 C12 C14 -8.2(2)
C1 N1 C15 C20 -43.5(2)
C29 N1 C15 C20 91.94(18)
Mn1 N1 C15 C20 -155.13(13)
C1 N1 C15 C16 137.38(15)
C29 N1 C15 C16 -87.19(17)
Mn1 N1 C15 C16 25.74(15)
C1 N1 C15 K1 -154.27(11)
C29 N1 C15 K1 -18.84(14)
Mn1 N1 C15 K1 94.10(6)
O4 K1 C15 C20 73.23(13)
O2 K1 C15 C20 -17.96(12)
O3 K1 C15 C20 -146.30(12)
C16 K1 C15 C20 119.10(16)
C34 K1 C15 C20 -86.82(12)
C17 K1 C15 C20 84.21(12)
C29 K1 C15 C20 -114.92(13)
N3 K1 C15 C20 150.67(14)
C47 K1 C15 C20 -28.91(13)
C33 K1 C15 C20 -89.83(12)
C51 K1 C15 C20 51.22(13)
O4 K1 C15 C16 -45.87(12)
O2 K1 C15 C16 -137.06(10)
O3 K1 C15 C16 94.61(14)
C34 K1 C15 C16 154.08(12)
C17 K1 C15 C16 -34.89(10)
C29 K1 C15 C16 125.98(12)
N3 K1 C15 C16 31.57(9)
C47 K1 C15 C16 -148.01(10)
C33 K1 C15 C16 151.07(10)
C51 K1 C15 C16 -67.88(11)
O4 K1 C15 N1 -161.02(10)
O2 K1 C15 N1 107.79(10)
O3 K1 C15 N1 -20.55(16)
C16 K1 C15 N1 -115.15(15)
C34 K1 C15 N1 38.93(9)
C17 K1 C15 N1 -150.04(12)
C29 K1 C15 N1 10.83(8)
N3 K1 C15 N1 -83.58(10)
C47 K1 C15 N1 96.84(11)
C33 K1 C15 N1 35.92(9)
C51 K1 C15 N1 176.97(10)
C21 N3 C16 C17 8.1(2)
Mn1 N3 C16 C17 158.64(14)
K1 N3 C16 C17 -87.04(16)
C21 N3 C16 C15 -174.93(15)
Mn1 N3 C16 C15 -24.38(18)
K1 N3 C16 C15 89.94(14)
C21 N3 C16 K1 95.13(13)
Mn1 N3 C16 K1 -114.32(7)
C20 C15 C16 N3 177.37(15)
N1 C15 C16 N3 -3.5(2)
K1 C15 C16 N3 -93.20(14)
C20 C15 C16 C17 -5.4(2)
N1 C15 C16 C17 173.76(14)
K1 C15 C16 C17 84.05(13)
C20 C15 C16 K1 -89.43(15)
N1 C15 C16 K1 89.71(13)
O4 K1 C16 N3 -99.56(10)
O2 K1 C16 N3 167.30(9)
O3 K1 C16 N3 -5.67(15)
C34 K1 C16 N3 97.51(10)
C17 K1 C16 N3 -124.82(16)
C15 K1 C16 N3 119.11(15)
C29 K1 C16 N3 79.83(10)
C47 K1 C16 N3 163.41(10)
C33 K1 C16 N3 90.06(10)
C51 K1 C16 N3 -121.57(11)
O4 K1 C16 C17 25.26(11)
O2 K1 C16 C17 -67.88(11)
O3 K1 C16 C17 119.14(12)
C34 K1 C16 C17 -137.68(11)
C15 K1 C16 C17 -116.08(15)
C29 K1 C16 C17 -155.35(12)
N3 K1 C16 C17 124.82(16)
C47 K1 C16 C17 -71.77(14)
C33 K1 C16 C17 -145.12(10)
C51 K1 C16 C17 3.25(12)
O4 K1 C16 C15 141.34(10)
O2 K1 C16 C15 48.19(11)
O3 K1 C16 C15 -124.78(11)
C34 K1 C16 C15 -21.60(10)
C17 K1 C16 C15 116.08(15)
C29 K1 C16 C15 -39.28(9)
N3 K1 C16 C15 -119.11(15)
C47 K1 C16 C15 44.30(14)
C33 K1 C16 C15 -29.04(10)
C51 K1 C16 C15 119.32(11)
N3 C16 C17 C18 -179.48(16)
C15 C16 C17 C18 3.4(2)
K1 C16 C17 C18 89.17(16)
N3 C16 C17 K1 91.34(16)
C15 C16 C17 K1 -85.73(13)
O4 K1 C17 C18 84.76(13)
O2 K1 C17 C18 -0.07(13)
O3 K1 C17 C18 140.13(12)
C16 K1 C17 C18 -120.34(17)
C34 K1 C17 C18 -78.24(12)
C15 K1 C17 C18 -85.76(13)
C29 K1 C17 C18 -98.80(12)
N3 K1 C17 C18 -148.96(14)
C47 K1 C17 C18 8.27(14)
C33 K1 C17 C18 -78.82(13)
C51 K1 C17 C18 62.95(12)
O4 K1 C17 C16 -154.90(11)
O2 K1 C17 C16 120.27(11)
O3 K1 C17 C16 -99.53(13)
C34 K1 C17 C16 42.10(11)
C15 K1 C17 C16 34.58(10)
C29 K1 C17 C16 21.54(10)
N3 K1 C17 C16 -28.62(9)
C47 K1 C17 C16 128.60(11)
C33 K1 C17 C16 41.52(12)
C51 K1 C17 C16 -176.71(12)
C16 C17 C18 C19 0.1(3)
K1 C17 C18 C19 71.31(18)
C17 C18 C19 C20 -1.9(3)
C16 C15 C20 C19 3.8(3)
N1 C15 C20 C19 -175.25(16)
K1 C15 C20 C19 -65.13(18)
C18 C19 C20 C15 -0.1(3)
C16 N3 C21 C22 -113.78(18)
Mn1 N3 C21 C22 99.00(16)
K1 N3 C21 C22 -46.53(16)
C16 N3 C21 C26 70.3(2)
Mn1 N3 C21 C26 -76.89(18)
K1 N3 C21 C26 137.57(13)
C26 C21 C22 C23 1.0(2)
N3 C21 C22 C23 -174.97(15)
C26 C21 C22 C27 -177.93(16)
N3 C21 C22 C27 6.1(2)
C21 C22 C23 C24 -0.8(3)
C27 C22 C23 C24 178.18(17)
C22 C23 C24 C25 -0.2(3)
C23 C24 C25 C26 0.9(3)
C24 C25 C26 C21 -0.6(3)
C24 C25 C26 C28 178.50(17)
C22 C21 C26 C25 -0.3(2)
N3 C21 C26 C25 175.61(15)
C22 C21 C26 C28 -179.44(16)
N3 C21 C26 C28 -3.5(2)
C15 N1 C29 C34 -47.7(2)
C1 N1 C29 C34 87.87(19)
Mn1 N1 C29 C34 -160.12(14)
C15 N1 C29 C30 135.14(15)
C1 N1 C29 C30 -89.28(17)
Mn1 N1 C29 C30 22.73(16)
C15 N1 C29 K1 18.50(14)
C1 N1 C29 K1 154.09(11)
Mn1 N1 C29 K1 -93.91(7)
O4 K1 C29 C34 136.4(2)
O2 K1 C29 C34 21.15(11)
O3 K1 C29 C34 -85.26(11)
C16 K1 C29 C34 134.25(12)
C17 K1 C29 C34 123.69(11)
C15 K1 C29 C34 110.63(12)
N3 K1 C29 C34 161.61(12)
C47 K1 C29 C34 -1.21(12)
C33 K1 C29 C34 -30.59(10)
C51 K1 C29 C34 80.90(16)
O4 K1 C29 C30 -107.1(2)
O2 K1 C29 C30 137.64(11)
O3 K1 C29 C30 31.23(12)
C16 K1 C29 C30 -109.26(12)
C34 K1 C29 C30 116.49(16)
C17 K1 C29 C30 -119.81(11)
C15 K1 C29 C30 -132.88(13)
N3 K1 C29 C30 -81.90(11)
C47 K1 C29 C30 115.28(11)
C33 K1 C29 C30 85.90(12)
C51 K1 C29 C30 -162.61(13)
O4 K1 C29 N1 15.0(3)
O2 K1 C29 N1 -100.25(10)
O3 K1 C29 N1 153.34(9)
C16 K1 C29 N1 12.85(9)
C34 K1 C29 N1 -121.40(15)
C17 K1 C29 N1 2.30(9)
C15 K1 C29 N1 -10.77(8)
N3 K1 C29 N1 40.22(9)
C47 K1 C29 N1 -122.60(10)
C33 K1 C29 N1 -151.99(12)
C51 K1 C29 N1 -40.49(17)
C35 N4 C30 C31 -12.6(2)
Mn1 N4 C30 C31 159.28(14)
C35 N4 C30 C29 167.10(15)
Mn1 N4 C30 C29 -20.97(19)
C34 C29 C30 N4 179.02(16)
N1 C29 C30 N4 -3.8(2)
K1 C29 C30 N4 106.81(14)
C34 C29 C30 C31 -1.2(2)
N1 C29 C30 C31 175.96(15)
K1 C29 C30 C31 -73.42(16)
N4 C30 C31 C32 -178.96(17)
C29 C30 C31 C32 1.3(3)
C30 C31 C32 C33 -0.1(3)
C31 C32 C33 C34 -1.2(3)
C31 C32 C33 K1 63.4(2)
O4 K1 C33 C32 107.85(16)
O2 K1 C33 C32 153.57(13)
O3 K1 C33 C32 49.33(12)
C16 K1 C33 C32 -93.80(12)
C34 K1 C33 C32 -112.49(17)
C17 K1 C33 C32 -111.05(12)
C15 K1 C33 C32 -106.20(12)
C29 K1 C33 C32 -80.25(13)
N3 K1 C33 C32 -69.51(12)
C47 K1 C33 C32 129.75(13)
C51 K1 C33 C32 141.00(13)
O4 K1 C33 C34 -139.66(14)
O2 K1 C33 C34 -93.94(12)
O3 K1 C33 C34 161.82(12)
C16 K1 C33 C34 18.68(12)
C17 K1 C33 C34 1.43(13)
C15 K1 C33 C34 6.28(11)
C29 K1 C33 C34 32.24(10)
N3 K1 C33 C34 42.97(11)
C47 K1 C33 C34 -117.77(12)
C51 K1 C33 C34 -106.51(14)
C30 C29 C34 C33 -0.1(3)
N1 C29 C34 C33 -177.08(16)
K1 C29 C34 C33 98.24(17)
C30 C29 C34 K1 -98.30(15)
N1 C29 C34 K1 84.68(15)
C32 C33 C34 C29 1.3(3)
K1 C33 C34 C29 -94.36(16)
C32 C33 C34 K1 95.67(17)
O4 K1 C34 C29 -138.9(2)
O2 K1 C34 C29 -158.54(11)
O3 K1 C34 C29 102.84(11)
C16 K1 C34 C29 -39.72(10)
C17 K1 C34 C29 -57.08(11)
C15 K1 C34 C29 -50.85(10)
N3 K1 C34 C29 -15.94(10)
C47 K1 C34 C29 178.83(11)
C33 K1 C34 C29 121.69(17)
C51 K1 C34 C29 -134.80(12)
O4 K1 C34 C33 99.5(2)
O2 K1 C34 C33 79.77(11)
O3 K1 C34 C33 -18.85(12)
C16 K1 C34 C33 -161.41(12)
C17 K1 C34 C33 -178.78(11)
C15 K1 C34 C33 -172.54(13)
C29 K1 C34 C33 -121.69(17)
N3 K1 C34 C33 -137.64(11)
C47 K1 C34 C33 57.14(12)
C51 K1 C34 C33 103.51(14)
C30 N4 C35 C40 90.2(2)
Mn1 N4 C35 C40 -80.4(2)
C30 N4 C35 C36 -92.68(19)
Mn1 N4 C35 C36 96.72(18)
C40 C35 C36 C37 1.9(3)
N4 C35 C36 C37 -175.22(16)
C40 C35 C36 C41 -177.27(18)
N4 C35 C36 C41 5.6(3)
C35 C36 C37 C38 0.3(3)
C41 C36 C37 C38 179.5(2)
C36 C37 C38 C39 -1.5(3)
C37 C38 C39 C40 0.3(3)
C38 C39 C40 C35 2.0(3)
C38 C39 C40 C42 -178.7(2)
C36 C35 C40 C39 -3.1(3)
N4 C35 C40 C39 174.00(18)
C36 C35 C40 C42 177.56(19)
N4 C35 C40 C42 -5.4(3)
C46 O1 C43 C44 11.4(4)
Mn1 O1 C43 C44 -166.6(3)
O1 C43 C44 C45 4.8(5)
C43 C44 C45 C46 -18.4(5)
C43 O1 C46 C45 -22.5(3)
Mn1 O1 C46 C45 155.78(15)
C44 C45 C46 O1 25.2(3)
C50 O2 C47 C48 -24.8(3)
K1 O2 C47 C48 158.86(15)
C50 O2 C47 K1 176.4(2)
O4 K1 C47 O2 -94.56(16)
O3 K1 C47 O2 -177.53(16)
C16 K1 C47 O2 9.1(2)
C34 K1 C47 O2 74.14(15)
C17 K1 C47 O2 -21.29(18)
C15 K1 C47 O2 29.02(17)
C29 K1 C47 O2 74.65(16)
N3 K1 C47 O2 28.2(3)
C33 K1 C47 O2 94.96(15)
C51 K1 C47 O2 -77.60(16)
O4 K1 C47 C48 -134.6(3)
O2 K1 C47 C48 -40.1(3)
O3 K1 C47 C48 142.4(3)
C16 K1 C47 C48 -31.0(4)
C34 K1 C47 C48 34.1(3)
C17 K1 C47 C48 -61.4(4)
C15 K1 C47 C48 -11.1(4)
C29 K1 C47 C48 34.6(3)
N3 K1 C47 C48 -11.9(5)
C33 K1 C47 C48 54.9(3)
C51 K1 C47 C48 -117.7(3)
O2 C47 C48 C49 34.3(2)
K1 C47 C48 C49 63.6(4)
C47 C48 C49 C50 -30.7(2)
C47 O2 C50 C49 4.7(3)
K1 O2 C50 C49 179.32(16)
C48 C49 C50 O2 16.9(2)
C54 O4 C51 C52 -14.9(4)
K1 O4 C51 C52 135.5(2)
C54 O4 C51 K1 -150.4(3)
O2 K1 C51 O4 -151.9(2)
O3 K1 C51 O4 -51.41(19)
C16 K1 C51 O4 95.77(19)
C34 K1 C51 O4 -176.80(16)
C17 K1 C51 O4 97.23(19)
C15 K1 C51 O4 120.00(18)
C29 K1 C51 O4 141.64(17)
N3 K1 C51 O4 73.85(19)
C47 K1 C51 O4 -127.7(2)
C33 K1 C51 O4 -138.89(17)
O4 K1 C51 C52 -64.8(3)
O2 K1 C51 C52 143.3(3)
O3 K1 C51 C52 -116.2(3)
C16 K1 C51 C52 30.9(3)
C34 K1 C51 C52 118.4(3)
C17 K1 C51 C52 32.4(3)
C15 K1 C51 C52 55.2(3)
C29 K1 C51 C52 76.8(3)
N3 K1 C51 C52 9.0(3)
C47 K1 C51 C52 167.4(3)
C33 K1 C51 C52 156.3(2)
O4 C51 C52 C53 27.5(3)
K1 C51 C52 C53 67.4(3)
C51 C52 C53 C54 -29.5(4)
C51 O4 C54 C53 -3.7(4)
K1 O4 C54 C53 -149.6(2)
C52 C53 C54 O4 20.8(4)
C58 O3 C55 C56 -42.4(3)
K1 O3 C55 C56 123.2(2)
O3 C55 C56 C57 31.5(3)
C55 C56 C57 C58 -9.7(3)
C55 O3 C58 C57 35.9(3)
K1 O3 C58 C57 -130.50(17)
C56 C57 C58 O3 -15.4(3)
